data_7233441
loop_
_publ_author_name
'Xiao-Chen Shan'
'Fei-Long Jiang'
'Lian Chen'
'Ming-Yan Wu'
'Jie Pan'
'Xiu-Yan Wan'
'Mao-Chun Hong'

_publ_section_title
;
 Using cuprophilicity as a multi-responsive chromophore switching color in
 response to temperature, mechanical force and solvent vapors
;
_journal_name_full 'Journal of Materials Chemistry C'
_journal_page_first 4339
_journal_page_last 4349
_journal_paper_doi 10.1039/C3TC30482E
_journal_volume 1
_journal_year 2013
_chemical_formula_moiety 4(C20H20N1P1Cu1I1)
_chemical_formula_sum 'C80 H80 Cu4 I4 N4 P4'
_chemical_formula_weight 1983.12
_space_group_IT_number 2
_space_group_name_Hall '-P 1'
_space_group_name_H-M_alt 'P -1'
_symmetry_cell_setting triclinic
_symmetry_space_group_name_H-M 'P -1'
_atom_sites_solution_hydrogens geom
_atom_sites_solution_primary direct
_atom_sites_solution_secondary difmap
_cell_angle_alpha 88.448(2)
_cell_angle_beta 85.496(2)
_cell_angle_gamma 81.231(2)
_cell_formula_units_Z 2
_cell_length_a 15.3491(4)
_cell_length_b 15.4845(4)
_cell_length_c 16.9896(4)
_cell_measurement_reflns_used 23761
_cell_measurement_temperature 160(2)
_cell_measurement_theta_max 74.0411
_cell_measurement_theta_min 2.6069
_cell_volume 3977.98(18)
_computing_cell_refinement
;
CrysAlisPro, Agilent Technologies,
Version 1.171.36.20 (release 27-06-2012 CrysAlis171 .NET)
(compiled Jul 11 2012,15:38:31)
;
_computing_data_collection
;
CrysAlisPro, Agilent Technologies,
Version 1.171.36.20 (release 27-06-2012 CrysAlis171 .NET)
(compiled Jul 11 2012,15:38:31)
;
_computing_data_reduction
;
CrysAlisPro, Agilent Technologies,
Version 1.171.36.20 (release 27-06-2012 CrysAlis171 .NET)
(compiled Jul 11 2012,15:38:31)
;
_computing_molecular_graphics
;
O. V. Dolomanov, L. J. Bourhis, R. J. Gildea, J. A. K. Howard and H. Puschmann,
OLEX2: a complete structure solution, refinement and analysis program.
J. Appl. Cryst. (2009). 42, 339-341.
;
_computing_publication_material
;
O. V. Dolomanov, L. J. Bourhis, R. J. Gildea, J. A. K. Howard and H. Puschmann,
OLEX2: a complete structure solution, refinement and analysis program.
J. Appl. Cryst. (2009). 42, 339-341.
;
_computing_structure_refinement
;
SHELXL, G.M. Sheldrick, Acta Cryst.
(2008). A64, 112-122
;
_computing_structure_solution
;
SHELXS, G.M. Sheldrick, Acta Cryst.
(2008). A64, 112-122
;
_diffrn_ambient_temperature 160(2)
_diffrn_detector_area_resol_mean 10.5992
_diffrn_measured_fraction_theta_full 0.999
_diffrn_measured_fraction_theta_max 0.999
_diffrn_measurement_device_type 'SuperNova, Single source at offset), Atlas'
_diffrn_measurement_method '\w scans'
_diffrn_radiation_monochromator mirror
_diffrn_radiation_source 'SuperNova (Cu) X-ray Source'
_diffrn_radiation_type CuK\a
_diffrn_radiation_wavelength 1.54184
_diffrn_reflns_av_R_equivalents 0.0297
_diffrn_reflns_av_sigmaI/netI 0.0289
_diffrn_reflns_limit_h_max 17
_diffrn_reflns_limit_h_min -18
_diffrn_reflns_limit_k_max 18
_diffrn_reflns_limit_k_min -18
_diffrn_reflns_limit_l_max 20
_diffrn_reflns_limit_l_min -20
_diffrn_reflns_number 42748
_diffrn_reflns_theta_full 66.60
_diffrn_reflns_theta_max 66.60
_diffrn_reflns_theta_min 2.61
_exptl_absorpt_coefficient_mu 14.487
_exptl_absorpt_correction_T_max 0.0978
_exptl_absorpt_correction_T_min 0.0519
_exptl_absorpt_correction_type multi-scan
_exptl_absorpt_process_details
;
CrysAlisPro, Agilent Technologies,
Version 1.171.35.21 (release 20-01-2012 CrysAlis171 .NET)
(compiled Jan 23 2012,18:06:46)
Analytical numeric absorption correction using a multifaceted crystal
model based on expressions derived by R.C. Clark & J.S. Reid.
(Clark, R. C. & Reid, J. S. (1995). Acta Cryst. A51, 887-897)
;
_exptl_crystal_colour Colorless
_exptl_crystal_density_diffrn 1.656
_exptl_crystal_density_method 'not measured'
_exptl_crystal_description Prism
_exptl_crystal_F_000 1952
_exptl_crystal_size_max 0.2653
_exptl_crystal_size_mid 0.2031
_exptl_crystal_size_min 0.1483
_refine_diff_density_max 0.563
_refine_diff_density_min -0.362
_refine_diff_density_rms 0.063
_refine_ls_extinction_method none
_refine_ls_goodness_of_fit_ref 0.987
_refine_ls_hydrogen_treatment constr
_refine_ls_matrix_type full
_refine_ls_number_parameters 873
_refine_ls_number_reflns 14036
_refine_ls_number_restraints 0
_refine_ls_restrained_S_all 0.987
_refine_ls_R_factor_all 0.0289
_refine_ls_R_factor_gt 0.0229
_refine_ls_shift/su_max 0.002
_refine_ls_shift/su_mean 0.000
_refine_ls_structure_factor_coef Fsqd
_refine_ls_weighting_details 'calc w=1/[\s^2^(Fo^2^)+(0.0312P)^2^+0.0000P] where P=(Fo^2^+2Fc^2^)/3'
_refine_ls_weighting_scheme calc
_refine_ls_wR_factor_gt 0.0549
_refine_ls_wR_factor_ref 0.0582
_reflns_number_gt 12417
_reflns_number_total 14036
_reflns_threshold_expression >2sigma(I)
_cod_data_source_file 1000003.cif
_cod_data_source_block PCOD1000003
_cod_depositor_comments
;
The following automatic conversions were performed:

data item '_exptl_absorpt_correction_type' value 'Multi-scan' was
changed to 'multi-scan' in accordance with the built-in table derived
from the CIF Core dictionary named 'cif_core.dic' version 2.4.5 last
updated on 2014-11-21.

data item '_symmetry_cell_setting' value 'Triclinic' was changed to
'triclinic' in accordance with the built-in table derived from the
CIF Core dictionary named 'cif_core.dic' version 2.4.5 last updated
on 2014-11-21.

Automatic conversion script
Id: cif_fix_values 6909 2019-04-08 15:41:33Z antanas 
;
_cod_original_cell_volume 3977.98(17)
_cod_original_sg_symbol_H-M P-1
_cod_database_code 7233441

loop_
_symmetry_equiv_pos_as_xyz
'x, y, z'
'-x, -y, -z'

loop_
_atom_site_label
_atom_site_type_symbol
_atom_site_fract_x
_atom_site_fract_y
_atom_site_fract_z
_atom_site_U_iso_or_equiv
_atom_site_adp_type
_atom_site_occupancy
_atom_site_symmetry_multiplicity
_atom_site_calc_flag
_atom_site_refinement_flags
_atom_site_disorder_assembly
_atom_site_disorder_group
I2 I 0.632657(12) 0.409158(11) 0.122946(11) 0.03671(5) Uani 1 1 d . . .
I1 I 0.670513(11) 0.144560(11) 0.230554(11) 0.03448(5) Uani 1 1 d . . .
I4 I 0.737488(12) 0.362444(11) 0.352023(10) 0.03559(5) Uani 1 1 d . . .
I3 I 0.899815(11) 0.258738(11) 0.149417(10) 0.03428(5) Uani 1 1 d . . .
Cu2 Cu 0.62258(3) 0.31525(3) 0.25534(3) 0.03997(10) Uani 1 1 d . . .
Cu3 Cu 0.80705(3) 0.21328(3) 0.28061(2) 0.03692(9) Uani 1 1 d . . .
Cu1 Cu 0.73220(3) 0.25205(3) 0.11935(3) 0.03969(10) Uani 1 1 d . . .
Cu4 Cu 0.77931(3) 0.39384(3) 0.19951(3) 0.03779(10) Uani 1 1 d . . .
P3 P 0.88863(5) 0.12256(4) 0.36178(4) 0.03162(14) Uani 1 1 d . . .
P4 P 0.82548(5) 0.52490(5) 0.20100(4) 0.03527(15) Uani 1 1 d . . .
P1 P 0.73263(5) 0.19221(5) -0.00013(4) 0.03760(16) Uani 1 1 d . . .
P2 P 0.48706(5) 0.32502(5) 0.31862(4) 0.03446(15) Uani 1 1 d . . .
C54 C 0.83117(19) 0.01971(18) 0.49128(17) 0.0342(6) Uani 1 1 d . . .
H54 H 0.8600 -0.0303 0.4634 0.041 Uiso 1 1 calc R . .
C56 C 0.74793(18) 0.08139(19) 0.60958(16) 0.0344(6) Uani 1 1 d . . .
C53 C 0.83121(18) 0.10238(18) 0.45695(16) 0.0320(6) Uani 1 1 d . . .
C58 C 0.78812(18) 0.17412(18) 0.49909(17) 0.0334(6) Uani 1 1 d . . .
H58 H 0.7862 0.2309 0.4761 0.040 Uiso 1 1 calc R . .
C13 C 0.6272(2) 0.1609(2) -0.01955(17) 0.0397(7) Uani 1 1 d . . .
C2 C 0.8409(2) 0.0408(2) 0.0418(2) 0.0433(7) Uani 1 1 d . . .
H2 H 0.8216 0.0582 0.0943 0.052 Uiso 1 1 calc R . .
C57 C 0.74791(19) 0.16451(19) 0.57398(17) 0.0364(6) Uani 1 1 d . . .
H57 H 0.7198 0.2149 0.6018 0.044 Uiso 1 1 calc R . .
N3 N 0.70792(19) 0.07214(17) 0.68409(16) 0.0456(6) Uani 1 1 d . . .
C34 C 0.54155(19) 0.20741(19) 0.43884(17) 0.0376(6) Uani 1 1 d . . .
H34 H 0.5987 0.2220 0.4248 0.045 Uiso 1 1 calc R . .
C62 C 0.8630(2) 0.5135(2) 0.03935(19) 0.0481(8) Uani 1 1 d . . .
H62 H 0.8431 0.4584 0.0465 0.058 Uiso 1 1 calc R . .
N1 N 0.3754(2) 0.1093(2) -0.06863(19) 0.0560(7) Uani 1 1 d . . .
C21 C 0.3980(2) 0.3131(2) 0.25620(17) 0.0394(6) Uani 1 1 d . . .
C47 C 0.93042(19) 0.01263(18) 0.32415(17) 0.0349(6) Uani 1 1 d . . .
C33 C 0.47100(19) 0.24482(19) 0.39615(17) 0.0358(6) Uani 1 1 d . . .
C55 C 0.78955(19) 0.00934(19) 0.56568(18) 0.0373(6) Uani 1 1 d . . .
H55 H 0.7893 -0.0479 0.5873 0.045 Uiso 1 1 calc R . .
C61 C 0.86206(19) 0.56609(19) 0.10384(18) 0.0390(6) Uani 1 1 d . . .
C73 C 0.9128(2) 0.53349(19) 0.26521(18) 0.0386(6) Uani 1 1 d . . .
C18 C 0.6174(2) 0.0880(2) -0.06188(18) 0.0425(7) Uani 1 1 d . . .
H18 H 0.6685 0.0493 -0.0804 0.051 Uiso 1 1 calc R . .
C7 C 0.7572(2) 0.2663(2) -0.08204(18) 0.0421(7) Uani 1 1 d . . .
C41 C 0.98861(18) 0.16234(18) 0.38979(18) 0.0358(6) Uani 1 1 d . . .
C27 C 0.45166(19) 0.4303(2) 0.36606(18) 0.0393(6) Uani 1 1 d . . .
C36 C 0.4471(2) 0.1254(2) 0.52336(18) 0.0397(7) Uani 1 1 d . . .
C17 C 0.5352(2) 0.0702(2) -0.07770(19) 0.0455(7) Uani 1 1 d . . .
H17 H 0.5312 0.0199 -0.1072 0.055 Uiso 1 1 calc R . .
C37 C 0.37625(19) 0.1629(2) 0.47932(18) 0.0405(7) Uani 1 1 d . . .
H37 H 0.3190 0.1481 0.4923 0.049 Uiso 1 1 calc R . .
C75 C 0.9975(2) 0.61567(19) 0.3425(2) 0.0465(8) Uani 1 1 d . . .
H75 H 1.0084 0.6707 0.3596 0.056 Uiso 1 1 calc R . .
C78 C 0.9630(2) 0.4575(2) 0.2924(2) 0.0449(7) Uani 1 1 d . . .
H78 H 0.9517 0.4026 0.2752 0.054 Uiso 1 1 calc R . .
C23 C 0.3332(2) 0.2188(2) 0.1740(2) 0.0533(8) Uani 1 1 d . . .
H23 H 0.3351 0.1632 0.1511 0.064 Uiso 1 1 calc R . .
C16 C 0.4573(2) 0.1245(2) -0.05126(18) 0.0432(7) Uani 1 1 d . . .
C45 C 1.0804(2) 0.2045(2) 0.4869(2) 0.0526(9) Uani 1 1 d . . .
H45 H 1.0915 0.2100 0.5406 0.063 Uiso 1 1 calc R . .
C35 C 0.5306(2) 0.14979(19) 0.50092(18) 0.0383(6) Uani 1 1 d . . .
H35 H 0.5801 0.1261 0.5291 0.046 Uiso 1 1 calc R . .
C38 C 0.3888(2) 0.2202(2) 0.41798(18) 0.0409(7) Uani 1 1 d . . .
H38 H 0.3396 0.2440 0.3894 0.049 Uiso 1 1 calc R . .
C1 C 0.8123(2) 0.0939(2) -0.02134(19) 0.0413(7) Uani 1 1 d . . .
C46 C 1.0064(2) 0.1701(2) 0.4680(2) 0.0434(7) Uani 1 1 d . . .
H46 H 0.9675 0.1516 0.5091 0.052 Uiso 1 1 calc R . .
C77 C 1.0285(2) 0.4591(2) 0.3433(2) 0.0495(8) Uani 1 1 d . . .
H77 H 1.0606 0.4057 0.3610 0.059 Uiso 1 1 calc R . .
C67 C 0.7363(2) 0.61076(19) 0.2367(2) 0.0425(7) Uani 1 1 d . . .
C52 C 1.0138(2) -0.0309(2) 0.33698(19) 0.0425(7) Uani 1 1 d . . .
H52 H 1.0520 -0.0041 0.3667 0.051 Uiso 1 1 calc R . .
C6 C 0.8433(2) 0.0683(2) -0.0976(2) 0.0517(8) Uani 1 1 d . . .
H6 H 0.8255 0.1046 -0.1412 0.062 Uiso 1 1 calc R . .
C50 C 0.9874(2) -0.1536(2) 0.2640(2) 0.0479(8) Uani 1 1 d . . .
H50 H 1.0069 -0.2102 0.2431 0.058 Uiso 1 1 calc R . .
C22 C 0.4001(2) 0.2333(2) 0.2200(2) 0.0482(8) Uani 1 1 d . . .
H22 H 0.4482 0.1880 0.2270 0.058 Uiso 1 1 calc R . .
N4 N 1.1137(2) 0.5416(2) 0.4192(2) 0.0706(10) Uani 1 1 d . . .
C76 C 1.0485(2) 0.5388(2) 0.3695(2) 0.0488(8) Uani 1 1 d . . .
C60 C 0.6729(3) 0.1488(2) 0.7296(2) 0.0543(9) Uani 1 1 d . . .
H60A H 0.7210 0.1813 0.7391 0.082 Uiso 1 1 calc R . .
H60B H 0.6454 0.1311 0.7803 0.082 Uiso 1 1 calc R . .
H60C H 0.6287 0.1861 0.7004 0.082 Uiso 1 1 calc R . .
C8 C 0.8423(2) 0.2870(2) -0.0945(2) 0.0531(8) Uani 1 1 d . . .
H8 H 0.8868 0.2612 -0.0617 0.064 Uiso 1 1 calc R . .
C68 C 0.6782(2) 0.6543(2) 0.1849(2) 0.0541(8) Uani 1 1 d . . .
H68 H 0.6860 0.6411 0.1303 0.065 Uiso 1 1 calc R . .
C51 C 1.0419(2) -0.1141(2) 0.3063(2) 0.0492(8) Uani 1 1 d . . .
H51 H 1.0995 -0.1435 0.3150 0.059 Uiso 1 1 calc R . .
C44 C 1.1377(2) 0.2306(2) 0.4280(3) 0.0560(10) Uani 1 1 d . . .
H44 H 1.1883 0.2541 0.4410 0.067 Uiso 1 1 calc R . .
C64 C 0.9210(2) 0.6191(3) -0.0462(2) 0.0549(9) Uani 1 1 d . . .
H64 H 0.9416 0.6371 -0.0973 0.066 Uiso 1 1 calc R . .
C42 C 1.0470(2) 0.1895(2) 0.3306(2) 0.0479(8) Uani 1 1 d . . .
H42 H 1.0359 0.1853 0.2768 0.057 Uiso 1 1 calc R . .
C3 C 0.8974(2) -0.0373(2) 0.0289(2) 0.0522(8) Uani 1 1 d . . .
H3 H 0.9163 -0.0731 0.0725 0.063 Uiso 1 1 calc R . .
C66 C 0.8910(2) 0.6468(2) 0.0921(2) 0.0508(8) Uani 1 1 d . . .
H66 H 0.8907 0.6841 0.1356 0.061 Uiso 1 1 calc R . .
C65 C 0.9201(3) 0.6728(2) 0.0171(2) 0.0584(9) Uani 1 1 d . . .
H65 H 0.9395 0.7280 0.0095 0.070 Uiso 1 1 calc R . .
C39 C 0.5070(2) 0.0272(2) 0.6289(2) 0.0506(8) Uani 1 1 d . . .
H39A H 0.5595 0.0096 0.5929 0.076 Uiso 1 1 calc R . .
H39B H 0.4903 -0.0244 0.6574 0.076 Uiso 1 1 calc R . .
H39C H 0.5202 0.0691 0.6668 0.076 Uiso 1 1 calc R . .
C14 C 0.5503(2) 0.2123(2) 0.0099(2) 0.0505(8) Uani 1 1 d . . .
H14 H 0.5549 0.2605 0.0420 0.061 Uiso 1 1 calc R . .
C15 C 0.4672(2) 0.1965(2) -0.0057(2) 0.0512(8) Uani 1 1 d . . .
H15 H 0.4163 0.2344 0.0146 0.061 Uiso 1 1 calc R . .
C48 C 0.8753(2) -0.0280(2) 0.2811(2) 0.0479(8) Uani 1 1 d . . .
H48 H 0.8179 0.0013 0.2718 0.057 Uiso 1 1 calc R . .
C9 C 0.8628(3) 0.3446(2) -0.1539(2) 0.0616(10) Uani 1 1 d . . .
H9 H 0.9213 0.3579 -0.1619 0.074 Uiso 1 1 calc R . .
C74 C 0.9321(2) 0.6127(2) 0.2917(2) 0.0439(7) Uani 1 1 d . . .
H74 H 0.8994 0.6659 0.2743 0.053 Uiso 1 1 calc R . .
C59 C 0.7126(3) -0.0130(2) 0.7220(2) 0.0535(9) Uani 1 1 d . . .
H59A H 0.6887 -0.0528 0.6883 0.080 Uiso 1 1 calc R . .
H59B H 0.6779 -0.0080 0.7730 0.080 Uiso 1 1 calc R . .
H59C H 0.7743 -0.0361 0.7302 0.080 Uiso 1 1 calc R . .
C28 C 0.4704(2) 0.5054(2) 0.3270(2) 0.0528(8) Uani 1 1 d . . .
H28 H 0.5000 0.5018 0.2757 0.063 Uiso 1 1 calc R . .
C43 C 1.1216(2) 0.2227(2) 0.3504(3) 0.0559(9) Uani 1 1 d . . .
H43 H 1.1618 0.2401 0.3098 0.067 Uiso 1 1 calc R . .
C12 C 0.6926(3) 0.3065(2) -0.1292(2) 0.0560(9) Uani 1 1 d . . .
H12 H 0.6338 0.2941 -0.1211 0.067 Uiso 1 1 calc R . .
C4 C 0.9263(2) -0.0633(2) -0.0475(3) 0.0595(10) Uani 1 1 d . . .
H4 H 0.9638 -0.1174 -0.0565 0.071 Uiso 1 1 calc R . .
C10 C 0.7987(3) 0.3828(2) -0.2018(2) 0.0658(11) Uani 1 1 d . . .
H10 H 0.8131 0.4212 -0.2437 0.079 Uiso 1 1 calc R . .
C20 C 0.2951(2) 0.1617(3) -0.0387(3) 0.0637(10) Uani 1 1 d . . .
H20A H 0.2884 0.1549 0.0189 0.096 Uiso 1 1 calc R . .
H20B H 0.2448 0.1427 -0.0618 0.096 Uiso 1 1 calc R . .
H20C H 0.2973 0.2232 -0.0526 0.096 Uiso 1 1 calc R . .
C72 C 0.7213(2) 0.6284(2) 0.3169(2) 0.0541(8) Uani 1 1 d . . .
H72 H 0.7589 0.5974 0.3533 0.065 Uiso 1 1 calc R . .
C5 C 0.8999(3) -0.0097(3) -0.1107(2) 0.0602(10) Uani 1 1 d . . .
H5 H 0.9206 -0.0264 -0.1630 0.072 Uiso 1 1 calc R . .
C70 C 0.5968(3) 0.7358(3) 0.2923(3) 0.0705(12) Uani 1 1 d . . .
H70 H 0.5505 0.7799 0.3111 0.085 Uiso 1 1 calc R . .
C49 C 0.9034(3) -0.1107(2) 0.2517(2) 0.0542(9) Uani 1 1 d . . .
H49 H 0.8649 -0.1383 0.2230 0.065 Uiso 1 1 calc R . .
C63 C 0.8922(3) 0.5394(3) -0.0357(2) 0.0572(9) Uani 1 1 d . . .
H63 H 0.8923 0.5024 -0.0794 0.069 Uiso 1 1 calc R . .
C29 C 0.4458(3) 0.5862(2) 0.3625(3) 0.0632(10) Uani 1 1 d . . .
H29 H 0.4578 0.6377 0.3348 0.076 Uiso 1 1 calc R . .
C40 C 0.3468(2) 0.0517(3) 0.6113(2) 0.0646(11) Uani 1 1 d . . .
H40A H 0.3097 0.1075 0.6245 0.097 Uiso 1 1 calc R . .
H40B H 0.3501 0.0137 0.6584 0.097 Uiso 1 1 calc R . .
H40C H 0.3212 0.0233 0.5698 0.097 Uiso 1 1 calc R . .
C32 C 0.4109(3) 0.4370(2) 0.4415(2) 0.0604(10) Uani 1 1 d . . .
H32 H 0.3981 0.3859 0.4695 0.072 Uiso 1 1 calc R . .
C26 C 0.3272(3) 0.3775(3) 0.2445(3) 0.0679(11) Uani 1 1 d . . .
H26 H 0.3237 0.4325 0.2689 0.082 Uiso 1 1 calc R . .
C80 C 1.1533(3) 0.4626(3) 0.4588(3) 0.0790(14) Uani 1 1 d . . .
H80A H 1.1066 0.4321 0.4837 0.118 Uiso 1 1 calc R . .
H80B H 1.1901 0.4780 0.4993 0.118 Uiso 1 1 calc R . .
H80C H 1.1899 0.4243 0.4201 0.118 Uiso 1 1 calc R . .
C30 C 0.4046(3) 0.5922(3) 0.4371(3) 0.0673(11) Uani 1 1 d . . .
H30 H 0.3874 0.6475 0.4610 0.081 Uiso 1 1 calc R . .
C24 C 0.2646(3) 0.2838(3) 0.1614(2) 0.0666(11) Uani 1 1 d . . .
H24 H 0.2201 0.2743 0.1282 0.080 Uiso 1 1 calc R . .
C19 C 0.3690(3) 0.0398(3) -0.1227(2) 0.0608(10) Uani 1 1 d . . .
H19A H 0.3993 0.0514 -0.1739 0.091 Uiso 1 1 calc R . .
H19B H 0.3066 0.0374 -0.1295 0.091 Uiso 1 1 calc R . .
H19C H 0.3966 -0.0161 -0.1011 0.091 Uiso 1 1 calc R . .
C69 C 0.6087(3) 0.7170(3) 0.2127(3) 0.0698(11) Uani 1 1 d . . .
H69 H 0.5694 0.7470 0.1771 0.084 Uiso 1 1 calc R . .
C11 C 0.7140(3) 0.3649(3) -0.1882(3) 0.0722(12) Uani 1 1 d . . .
H11 H 0.6692 0.3931 -0.2197 0.087 Uiso 1 1 calc R . .
C79 C 1.1329(3) 0.6231(3) 0.4469(3) 0.0799(14) Uani 1 1 d . . .
H79A H 1.1397 0.6632 0.4019 0.120 Uiso 1 1 calc R . .
H79B H 1.1879 0.6127 0.4737 0.120 Uiso 1 1 calc R . .
H79C H 1.0843 0.6491 0.4838 0.120 Uiso 1 1 calc R . .
C71 C 0.6516(3) 0.6909(3) 0.3439(3) 0.0665(11) Uani 1 1 d . . .
H71 H 0.6419 0.7026 0.3987 0.080 Uiso 1 1 calc R . .
C31 C 0.3885(3) 0.5178(3) 0.4765(3) 0.0770(13) Uani 1 1 d . . .
H31 H 0.3614 0.5215 0.5288 0.092 Uiso 1 1 calc R . .
C25 C 0.2606(3) 0.3625(3) 0.1971(3) 0.0829(15) Uani 1 1 d . . .
H25 H 0.2122 0.4074 0.1896 0.099 Uiso 1 1 calc R . .
N2 N 0.43465(19) 0.06744(19) 0.58386(18) 0.0505(7) Uani 1 1 d . . .

loop_
_atom_site_aniso_label
_atom_site_aniso_U_11
_atom_site_aniso_U_22
_atom_site_aniso_U_33
_atom_site_aniso_U_23
_atom_site_aniso_U_13
_atom_site_aniso_U_12
I2 0.03932(10) 0.03516(9) 0.03544(10) 0.00101(7) -0.00572(7) -0.00372(7)
I1 0.03443(9) 0.03094(8) 0.03779(10) -0.00201(7) -0.00101(7) -0.00472(7)
I4 0.04294(10) 0.03309(9) 0.02958(9) -0.00189(7) -0.00101(7) -0.00269(7)
I3 0.03265(9) 0.03608(9) 0.03316(9) -0.00014(7) 0.00310(7) -0.00507(7)
Cu2 0.0388(2) 0.0385(2) 0.0405(2) -0.00118(18) 0.00540(18) -0.00314(18)
Cu3 0.0381(2) 0.0364(2) 0.0352(2) 0.00130(17) -0.00164(17) -0.00290(18)
Cu1 0.0413(2) 0.0422(2) 0.0355(2) -0.00748(18) -0.00208(18) -0.00497(19)
Cu4 0.0425(2) 0.0340(2) 0.0379(2) -0.00020(17) -0.00310(18) -0.00909(18)
P3 0.0310(3) 0.0314(3) 0.0320(4) 0.0009(3) -0.0014(3) -0.0040(3)
P4 0.0373(4) 0.0310(3) 0.0382(4) 0.0015(3) -0.0040(3) -0.0070(3)
P1 0.0375(4) 0.0407(4) 0.0338(4) -0.0073(3) -0.0008(3) -0.0030(3)
P2 0.0330(4) 0.0352(3) 0.0335(4) -0.0009(3) 0.0013(3) -0.0017(3)
C54 0.0350(15) 0.0299(13) 0.0381(16) -0.0010(11) -0.0044(11) -0.0049(11)
C56 0.0321(14) 0.0408(15) 0.0309(14) 0.0020(12) -0.0026(11) -0.0079(12)
C53 0.0295(14) 0.0348(13) 0.0322(14) 0.0013(11) -0.0037(11) -0.0060(11)
C58 0.0350(15) 0.0286(13) 0.0363(15) 0.0046(11) -0.0034(11) -0.0048(11)
C13 0.0434(17) 0.0432(16) 0.0326(15) -0.0050(12) -0.0014(12) -0.0068(13)
C2 0.0383(16) 0.0428(16) 0.0482(18) -0.0049(14) 0.0032(13) -0.0066(13)
C57 0.0355(15) 0.0373(14) 0.0353(15) -0.0003(12) -0.0021(12) -0.0022(12)
N3 0.0542(16) 0.0419(14) 0.0380(14) 0.0041(11) 0.0078(12) -0.0049(12)
C34 0.0332(15) 0.0430(15) 0.0375(16) -0.0031(13) -0.0013(12) -0.0092(12)
C62 0.054(2) 0.0494(18) 0.0422(18) 0.0075(15) -0.0020(14) -0.0149(16)
N1 0.0537(18) 0.0596(18) 0.0594(19) -0.0144(15) -0.0068(14) -0.0195(15)
C21 0.0393(16) 0.0435(16) 0.0335(15) 0.0016(13) -0.0011(12) -0.0014(13)
C47 0.0382(15) 0.0316(13) 0.0331(15) 0.0017(11) 0.0018(11) -0.0021(12)
C33 0.0336(15) 0.0383(14) 0.0345(15) -0.0009(12) -0.0001(11) -0.0038(12)
C55 0.0391(16) 0.0350(14) 0.0392(16) 0.0052(12) -0.0053(12) -0.0095(12)
C61 0.0350(15) 0.0388(15) 0.0430(17) 0.0067(13) -0.0028(12) -0.0061(12)
C73 0.0409(16) 0.0337(14) 0.0413(17) 0.0006(12) -0.0030(13) -0.0067(12)
C18 0.0490(18) 0.0428(16) 0.0351(16) -0.0028(13) 0.0010(13) -0.0070(14)
C7 0.0490(18) 0.0406(15) 0.0358(16) -0.0077(13) -0.0004(13) -0.0041(14)
C41 0.0295(14) 0.0294(13) 0.0478(17) 0.0031(12) -0.0028(12) -0.0026(11)
C27 0.0334(15) 0.0412(15) 0.0418(17) -0.0051(13) -0.0022(12) -0.0003(12)
C36 0.0417(16) 0.0393(15) 0.0394(17) -0.0013(13) -0.0050(13) -0.0093(13)
C17 0.059(2) 0.0406(16) 0.0398(17) -0.0061(13) -0.0019(14) -0.0164(15)
C37 0.0310(15) 0.0505(17) 0.0409(17) 0.0034(14) -0.0010(12) -0.0110(13)
C75 0.058(2) 0.0320(14) 0.0519(19) -0.0021(13) -0.0118(15) -0.0115(14)
C78 0.0439(18) 0.0336(14) 0.059(2) -0.0030(14) -0.0112(14) -0.0060(13)
C23 0.060(2) 0.0531(19) 0.050(2) -0.0023(16) -0.0118(16) -0.0133(17)
C16 0.0499(18) 0.0470(17) 0.0362(16) -0.0015(13) -0.0052(13) -0.0168(15)
C45 0.0407(18) 0.0432(17) 0.075(2) -0.0144(17) -0.0149(16) -0.0019(14)
C35 0.0341(15) 0.0417(15) 0.0399(16) 0.0020(13) -0.0088(12) -0.0060(12)
C38 0.0333(15) 0.0494(17) 0.0389(17) 0.0042(14) -0.0049(12) -0.0024(13)
C1 0.0374(16) 0.0410(15) 0.0444(17) -0.0090(13) 0.0015(13) -0.0031(13)
C46 0.0377(16) 0.0405(15) 0.0519(19) -0.0055(14) -0.0056(13) -0.0034(13)
C77 0.052(2) 0.0358(15) 0.062(2) 0.0003(15) -0.0190(16) -0.0041(14)
C67 0.0442(17) 0.0337(14) 0.0504(19) -0.0007(13) -0.0021(14) -0.0088(13)
C52 0.0398(16) 0.0423(16) 0.0443(17) -0.0034(13) -0.0050(13) -0.0009(13)
C6 0.054(2) 0.0549(19) 0.0442(19) -0.0103(16) 0.0039(15) -0.0034(16)
C50 0.060(2) 0.0350(15) 0.0450(19) -0.0035(14) 0.0029(15) 0.0002(15)
C22 0.0460(18) 0.0469(17) 0.051(2) -0.0028(15) -0.0090(14) -0.0014(15)
N4 0.085(2) 0.0438(16) 0.090(3) -0.0023(16) -0.051(2) -0.0102(16)
C76 0.053(2) 0.0425(17) 0.054(2) -0.0032(15) -0.0160(15) -0.0084(15)
C60 0.066(2) 0.055(2) 0.0394(18) -0.0002(15) 0.0094(16) -0.0048(17)
C8 0.0483(19) 0.061(2) 0.048(2) -0.0020(16) 0.0061(15) -0.0068(16)
C68 0.049(2) 0.055(2) 0.055(2) 0.0078(17) -0.0030(16) 0.0022(16)
C51 0.0426(18) 0.0410(16) 0.061(2) -0.0036(15) 0.0007(15) 0.0016(14)
C44 0.0345(17) 0.0334(15) 0.101(3) -0.0044(18) -0.0105(18) -0.0034(13)
C64 0.0434(19) 0.072(2) 0.050(2) 0.0165(18) -0.0055(15) -0.0140(17)
C42 0.0381(17) 0.0443(17) 0.059(2) 0.0124(15) -0.0003(14) -0.0028(14)
C3 0.0414(18) 0.0445(17) 0.068(2) 0.0017(16) 0.0011(16) -0.0027(15)
C66 0.055(2) 0.0493(18) 0.050(2) 0.0052(15) -0.0011(15) -0.0180(16)
C65 0.058(2) 0.054(2) 0.067(2) 0.0203(18) -0.0059(18) -0.0227(18)
C39 0.057(2) 0.0454(17) 0.050(2) 0.0093(15) -0.0155(16) -0.0070(16)
C14 0.0473(19) 0.0514(18) 0.054(2) -0.0211(16) -0.0032(15) -0.0093(15)
C15 0.0431(18) 0.0550(19) 0.056(2) -0.0198(16) 0.0000(15) -0.0082(15)
C48 0.0450(18) 0.0386(16) 0.059(2) -0.0056(15) -0.0131(15) 0.0014(14)
C9 0.064(2) 0.054(2) 0.063(2) -0.0059(18) 0.0190(19) -0.0090(18)
C74 0.0500(18) 0.0319(14) 0.0504(19) 0.0019(13) -0.0095(14) -0.0061(13)
C59 0.068(2) 0.0503(19) 0.0386(18) 0.0088(15) 0.0060(16) -0.0060(17)
C28 0.061(2) 0.0414(17) 0.052(2) -0.0027(15) 0.0026(16) -0.0012(16)
C43 0.0357(17) 0.0445(18) 0.086(3) 0.0135(18) 0.0033(17) -0.0061(14)
C12 0.061(2) 0.0520(19) 0.057(2) 0.0017(17) -0.0119(17) -0.0113(17)
C4 0.0443(19) 0.0454(19) 0.085(3) -0.0137(19) 0.0124(18) 0.0001(15)
C10 0.090(3) 0.0440(19) 0.060(2) 0.0043(17) 0.011(2) -0.009(2)
C20 0.046(2) 0.078(3) 0.072(3) -0.016(2) -0.0063(18) -0.0231(19)
C72 0.059(2) 0.0499(19) 0.052(2) -0.0047(16) -0.0006(16) -0.0045(17)
C5 0.056(2) 0.059(2) 0.060(2) -0.0215(19) 0.0138(18) -0.0004(18)
C70 0.064(3) 0.049(2) 0.091(3) -0.007(2) 0.013(2) 0.0086(19)
C49 0.061(2) 0.0408(17) 0.062(2) -0.0095(16) -0.0178(17) -0.0047(16)
C63 0.061(2) 0.070(2) 0.0422(19) 0.0057(17) -0.0042(16) -0.0154(19)
C29 0.064(2) 0.0415(18) 0.082(3) -0.0051(19) -0.009(2) -0.0016(17)
C40 0.055(2) 0.078(3) 0.066(3) 0.031(2) -0.0130(18) -0.028(2)
C32 0.074(3) 0.051(2) 0.051(2) -0.0123(17) 0.0152(18) -0.0033(18)
C26 0.078(3) 0.048(2) 0.076(3) -0.0110(19) -0.033(2) 0.0099(19)
C80 0.085(3) 0.057(2) 0.102(4) 0.010(2) -0.058(3) -0.011(2)
C30 0.063(2) 0.054(2) 0.082(3) -0.030(2) -0.012(2) 0.0097(19)
C24 0.063(2) 0.079(3) 0.059(2) -0.004(2) -0.0265(19) -0.005(2)
C19 0.068(2) 0.067(2) 0.055(2) -0.0133(18) -0.0080(18) -0.031(2)
C69 0.059(2) 0.058(2) 0.084(3) 0.011(2) 0.000(2) 0.0114(19)
C11 0.089(3) 0.055(2) 0.073(3) 0.015(2) -0.020(2) -0.008(2)
C79 0.091(3) 0.054(2) 0.102(4) -0.015(2) -0.053(3) -0.007(2)
C71 0.071(3) 0.060(2) 0.064(3) -0.014(2) 0.009(2) 0.000(2)
C31 0.092(3) 0.066(3) 0.066(3) -0.024(2) 0.015(2) 0.003(2)
C25 0.083(3) 0.069(3) 0.095(4) -0.010(2) -0.051(3) 0.018(2)
N2 0.0461(16) 0.0539(16) 0.0546(17) 0.0190(14) -0.0138(13) -0.0151(13)

loop_
_atom_type_symbol
_atom_type_description
_atom_type_scat_dispersion_real
_atom_type_scat_dispersion_imag
_atom_type_scat_source
C C 0.0181 0.0091 'International Tables Vol C Tables 4.2.6.8 and 6.1.1.4'
H H 0.0000 0.0000 'International Tables Vol C Tables 4.2.6.8 and 6.1.1.4'
Cu Cu -1.9646 0.5888 'International Tables Vol C Tables 4.2.6.8 and 6.1.1.4'
I I -0.3257 6.8362 'International Tables Vol C Tables 4.2.6.8 and 6.1.1.4'
N N 0.0311 0.0180 'International Tables Vol C Tables 4.2.6.8 and 6.1.1.4'
P P 0.2955 0.4335 'International Tables Vol C Tables 4.2.6.8 and 6.1.1.4'

loop_
_geom_angle_atom_site_label_1
_geom_angle_atom_site_label_2
_geom_angle_atom_site_label_3
_geom_angle
_geom_angle_site_symmetry_1
_geom_angle_site_symmetry_3
Cu2 I2 Cu4 67.136(14) . .
Cu2 I2 Cu1 64.849(14) . .
Cu4 I2 Cu1 64.076(14) . .
Cu2 I1 Cu3 70.101(14) . .
Cu2 I1 Cu1 64.248(14) . .
Cu3 I1 Cu1 69.269(14) . .
Cu4 I4 Cu3 70.116(13) . .
Cu4 I4 Cu2 66.463(14) . .
Cu3 I4 Cu2 70.048(14) . .
Cu1 I3 Cu4 63.677(14) . .
Cu1 I3 Cu3 69.621(14) . .
Cu4 I3 Cu3 69.743(13) . .
P2 Cu2 I2 115.43(3) . .
P2 Cu2 I1 104.22(2) . .
I2 Cu2 I1 112.177(17) . .
P2 Cu2 I4 110.01(3) . .
I2 Cu2 I4 108.121(16) . .
I1 Cu2 I4 106.514(16) . .
P2 Cu2 Cu1 145.65(3) . .
I2 Cu2 Cu1 57.836(13) . .
I1 Cu2 Cu1 58.328(13) . .
I4 Cu2 Cu1 103.626(17) . .
P2 Cu2 Cu4 150.88(3) . .
I2 Cu2 Cu4 56.618(12) . .
I1 Cu2 Cu4 104.469(16) . .
I4 Cu2 Cu4 56.379(13) . .
Cu1 Cu2 Cu4 58.435(15) . .
P3 Cu3 I4 111.39(2) . .
P3 Cu3 I3 113.42(2) . .
I4 Cu3 I3 106.227(15) . .
P3 Cu3 I1 113.04(2) . .
I4 Cu3 I1 106.405(15) . .
I3 Cu3 I1 105.828(16) . .
P1 Cu1 I2 110.06(3) . .
P1 Cu1 I3 108.42(3) . .
I2 Cu1 I3 112.474(16) . .
P1 Cu1 I1 108.94(3) . .
I2 Cu1 I1 110.854(16) . .
I3 Cu1 I1 105.951(16) . .
P1 Cu1 Cu4 144.12(3) . .
I2 Cu1 Cu4 57.894(13) . .
I3 Cu1 Cu4 58.195(13) . .
I1 Cu1 Cu4 106.847(17) . .
P1 Cu1 Cu2 144.18(3) . .
I2 Cu1 Cu2 57.315(13) . .
I3 Cu1 Cu2 107.281(17) . .
I1 Cu1 Cu2 57.424(13) . .
Cu4 Cu1 Cu2 62.318(15) . .
P4 Cu4 I2 109.14(3) . .
P4 Cu4 I4 102.91(2) . .
I2 Cu4 I4 108.493(16) . .
P4 Cu4 I3 116.60(3) . .
I2 Cu4 I3 112.538(16) . .
I4 Cu4 I3 106.422(15) . .
P4 Cu4 Cu1 151.94(3) . .
I2 Cu4 Cu1 58.030(13) . .
I4 Cu4 Cu1 104.914(17) . .
I3 Cu4 Cu1 58.128(13) . .
P4 Cu4 Cu2 138.14(3) . .
I2 Cu4 Cu2 56.246(13) . .
I4 Cu4 Cu2 57.158(13) . .
I3 Cu4 Cu2 104.803(16) . .
Cu1 Cu4 Cu2 59.247(15) . .
C53 P3 C41 102.88(13) . .
C53 P3 C47 104.04(13) . .
C41 P3 C47 103.55(13) . .
C53 P3 Cu3 114.23(9) . .
C41 P3 Cu3 114.53(9) . .
C47 P3 Cu3 116.05(10) . .
C73 P4 C61 106.32(14) . .
C73 P4 C67 103.25(14) . .
C61 P4 C67 103.53(14) . .
C73 P4 Cu4 116.13(10) . .
C61 P4 Cu4 114.55(10) . .
C67 P4 Cu4 111.73(10) . .
C13 P1 C1 104.05(14) . .
C13 P1 C7 104.68(15) . .
C1 P1 C7 103.03(15) . .
C13 P1 Cu1 113.47(10) . .
C1 P1 Cu1 117.08(11) . .
C7 P1 Cu1 113.17(10) . .
C33 P2 C27 104.48(14) . .
C33 P2 C21 101.40(14) . .
C27 P2 C21 104.39(14) . .
C33 P2 Cu2 117.13(10) . .
C27 P2 Cu2 112.71(10) . .
C21 P2 Cu2 115.18(10) . .
C55 C54 C53 120.9(3) . .
N3 C56 C55 122.0(3) . .
N3 C56 C57 120.9(3) . .
C55 C56 C57 117.1(3) . .
C58 C53 C54 118.2(3) . .
C58 C53 P3 117.9(2) . .
C54 C53 P3 123.9(2) . .
C57 C58 C53 121.3(3) . .
C14 C13 C18 116.7(3) . .
C14 C13 P1 118.6(2) . .
C18 C13 P1 124.7(2) . .
C3 C2 C1 120.7(3) . .
C58 C57 C56 121.1(3) . .
C56 N3 C60 119.7(3) . .
C56 N3 C59 120.5(3) . .
C60 N3 C59 119.1(3) . .
C35 C34 C33 121.8(3) . .
C61 C62 C63 121.4(3) . .
C16 N1 C20 122.9(3) . .
C16 N1 C19 119.1(3) . .
C20 N1 C19 118.0(3) . .
C26 C21 C22 117.8(3) . .
C26 C21 P2 124.2(3) . .
C22 C21 P2 118.0(2) . .
C52 C47 C48 119.0(3) . .
C52 C47 P3 122.9(2) . .
C48 C47 P3 118.1(2) . .
C34 C33 C38 117.0(3) . .
C34 C33 P2 120.3(2) . .
C38 C33 P2 122.6(2) . .
C54 C55 C56 121.4(3) . .
C62 C61 C66 118.4(3) . .
C62 C61 P4 118.2(2) . .
C66 C61 P4 123.3(3) . .
C78 C73 C74 116.7(3) . .
C78 C73 P4 119.2(2) . .
C74 C73 P4 124.0(2) . .
C17 C18 C13 121.7(3) . .
C12 C7 C8 118.6(3) . .
C12 C7 P1 122.2(3) . .
C8 C7 P1 119.0(3) . .
C46 C41 C42 118.5(3) . .
C46 C41 P3 122.5(2) . .
C42 C41 P3 119.0(3) . .
C28 C27 C32 118.8(3) . .
C28 C27 P2 119.0(2) . .
C32 C27 P2 122.1(3) . .
N2 C36 C37 121.0(3) . .
N2 C36 C35 122.3(3) . .
C37 C36 C35 116.7(3) . .
C18 C17 C16 121.6(3) . .
C38 C37 C36 121.1(3) . .
C74 C75 C76 121.4(3) . .
C77 C78 C73 122.3(3) . .
C24 C23 C22 120.5(3) . .
N1 C16 C17 122.3(3) . .
N1 C16 C15 121.1(3) . .
C17 C16 C15 116.6(3) . .
C44 C45 C46 120.1(4) . .
C34 C35 C36 121.1(3) . .
C37 C38 C33 122.3(3) . .
C6 C1 C2 118.6(3) . .
C6 C1 P1 123.1(3) . .
C2 C1 P1 118.2(2) . .
C41 C46 C45 120.8(3) . .
C78 C77 C76 121.0(3) . .
C68 C67 C72 118.8(3) . .
C68 C67 P4 120.4(3) . .
C72 C67 P4 120.6(3) . .
C47 C52 C51 120.1(3) . .
C5 C6 C1 120.8(4) . .
C51 C50 C49 119.6(3) . .
C23 C22 C21 121.0(3) . .
C76 N4 C79 121.5(3) . .
C76 N4 C80 120.5(3) . .
C79 N4 C80 116.8(3) . .
N4 C76 C75 121.5(3) . .
N4 C76 C77 121.7(3) . .
C75 C76 C77 116.8(3) . .
C9 C8 C7 120.9(4) . .
C67 C68 C69 120.2(4) . .
C50 C51 C52 120.5(3) . .
C45 C44 C43 119.8(3) . .
C65 C64 C63 120.2(3) . .
C43 C42 C41 120.0(3) . .
C2 C3 C4 120.2(4) . .
C65 C66 C61 120.2(3) . .
C64 C65 C66 120.3(3) . .
C15 C14 C13 122.6(3) . .
C14 C15 C16 120.5(3) . .
C49 C48 C47 120.5(3) . .
C8 C9 C10 120.1(4) . .
C75 C74 C73 121.8(3) . .
C27 C28 C29 120.1(4) . .
C44 C43 C42 120.7(3) . .
C7 C12 C11 119.9(4) . .
C5 C4 C3 119.5(3) . .
C11 C10 C9 119.3(4) . .
C71 C72 C67 120.3(4) . .
C4 C5 C6 120.2(3) . .
C71 C70 C69 120.0(4) . .
C48 C49 C50 120.3(3) . .
C62 C63 C64 119.4(4) . .
C30 C29 C28 120.6(4) . .
C31 C32 C27 120.2(4) . .
C21 C26 C25 120.7(4) . .
C31 C30 C29 119.2(4) . .
C25 C24 C23 119.4(4) . .
C70 C69 C68 120.0(4) . .
C10 C11 C12 121.1(4) . .
C70 C71 C72 120.5(4) . .
C30 C31 C32 121.0(4) . .
C24 C25 C26 120.5(4) . .
C36 N2 C40 120.8(3) . .
C36 N2 C39 121.7(3) . .
C40 N2 C39 117.1(3) . .

loop_
_geom_bond_atom_site_label_1
_geom_bond_atom_site_label_2
_geom_bond_distance
_geom_bond_site_symmetry_2
I2 Cu2 2.6524(5) .
I2 Cu4 2.6638(5) .
I2 Cu1 2.6677(5) .
I1 Cu2 2.6689(5) .
I1 Cu3 2.6938(5) .
I1 Cu1 2.6955(5) .
I4 Cu4 2.6699(5) .
I4 Cu3 2.6726(5) .
I4 Cu2 2.6937(5) .
I3 Cu1 2.6797(5) .
I3 Cu4 2.6817(5) .
I3 Cu3 2.6857(5) .
Cu2 P2 2.2510(8) .
Cu2 Cu1 2.8526(6) .
Cu2 Cu4 2.9394(6) .
Cu3 P3 2.2524(8) .
Cu1 P1 2.2533(8) .
Cu1 Cu4 2.8283(6) .
Cu4 P4 2.2506(8) .
P3 C53 1.823(3) .
P3 C41 1.838(3) .
P3 C47 1.838(3) .
P4 C73 1.816(3) .
P4 C61 1.831(3) .
P4 C67 1.835(3) .
P1 C13 1.815(3) .
P1 C1 1.826(3) .
P1 C7 1.832(3) .
P2 C33 1.814(3) .
P2 C27 1.826(3) .
P2 C21 1.829(3) .
C54 C55 1.388(4) .
C54 C53 1.392(4) .
C56 N3 1.376(4) .
C56 C55 1.401(4) .
C56 C57 1.407(4) .
C53 C58 1.389(4) .
C58 C57 1.384(4) .
C13 C14 1.386(5) .
C13 C18 1.389(4) .
C2 C3 1.388(5) .
C2 C1 1.392(5) .
N3 C60 1.445(4) .
N3 C59 1.446(4) .
C34 C35 1.380(4) .
C34 C33 1.394(4) .
C62 C61 1.381(5) .
C62 C63 1.387(5) .
N1 C16 1.370(4) .
N1 C20 1.434(5) .
N1 C19 1.452(4) .
C21 C26 1.381(5) .
C21 C22 1.389(5) .
C47 C52 1.383(4) .
C47 C48 1.389(4) .
C33 C38 1.393(4) .
C61 C66 1.392(4) .
C73 C78 1.393(4) .
C73 C74 1.399(4) .
C18 C17 1.379(5) .
C7 C12 1.387(5) .
C7 C8 1.391(5) .
C41 C46 1.390(4) .
C41 C42 1.393(4) .
C27 C28 1.380(5) .
C27 C32 1.381(5) .
C36 N2 1.367(4) .
C36 C37 1.411(4) .
C36 C35 1.413(4) .
C17 C16 1.402(5) .
C37 C38 1.372(4) .
C75 C74 1.381(4) .
C75 C76 1.408(5) .
C78 C77 1.381(4) .
C23 C24 1.367(5) .
C23 C22 1.386(5) .
C16 C15 1.408(4) .
C45 C44 1.372(5) .
C45 C46 1.389(4) .
C1 C6 1.391(5) .
C77 C76 1.408(4) .
C67 C68 1.390(5) .
C67 C72 1.391(5) .
C52 C51 1.396(4) .
C6 C5 1.389(5) .
C50 C51 1.366(5) .
C50 C49 1.386(5) .
N4 C76 1.364(4) .
N4 C79 1.439(5) .
N4 C80 1.453(5) .
C8 C9 1.378(5) .
C68 C69 1.391(5) .
C44 C43 1.372(6) .
C64 C65 1.375(6) .
C64 C63 1.376(5) .
C42 C43 1.392(5) .
C3 C4 1.389(5) .
C66 C65 1.386(5) .
C39 N2 1.451(4) .
C14 C15 1.382(5) .
C48 C49 1.382(5) .
C9 C10 1.379(6) .
C28 C29 1.390(5) .
C12 C11 1.385(5) .
C4 C5 1.386(6) .
C10 C11 1.371(6) .
C72 C71 1.387(5) .
C70 C71 1.365(6) .
C70 C69 1.382(6) .
C29 C30 1.370(6) .
C40 N2 1.445(4) .
C32 C31 1.384(5) .
C26 C25 1.401(6) .
C30 C31 1.362(6) .
C24 C25 1.366(6) .
